data_7158535
loop_
_publ_author_name
'Suresh, Alati'
'Lal, Sohan'
'Namboothiri, Irishi N.'

_publ_section_title
;
 Regio- and stereoselective synthesis of functionalized and fused
 heterocycles from Morita-Baylis-Hillman adducts of dicyclopentadienone
;
_journal_name_full 'Organic &amp; Biomolecular Chemistry'
_journal_paper_doi 10.1039/D1OB02505H
_journal_year 2022
_chemical_formula_moiety 'C76 H88 O12'
_chemical_formula_sum 'C76 H88 O12'
_chemical_formula_weight 1193.52
_space_group_IT_number 14
_space_group_name_Hall '-P 2ybc'
_space_group_name_H-M_alt 'P 1 21/c 1'
_symmetry_cell_setting monoclinic
_symmetry_Int_Tables_number 14
_symmetry_space_group_name_Hall '-P 2ybc'
_symmetry_space_group_name_H-M 'P 1 21/c 1'
_atom_sites_solution_hydrogens geom
_atom_sites_solution_primary direct
_atom_sites_solution_secondary difmap
_audit_update_record
;
2018-11-19 deposited with the CCDC.	2022-02-24 downloaded from the CCDC.
;
_cell_angle_alpha 90.0000
_cell_angle_beta 90.296(7)
_cell_angle_gamma 90.0000
_cell_formula_units_Z 1
_cell_length_a 6.1438(19)
_cell_length_b 11.089(4)
_cell_length_c 22.162(7)
_cell_measurement_reflns_used 2953
_cell_measurement_temperature 100
_cell_measurement_theta_max 29.20
_cell_measurement_theta_min 3.30
_cell_volume 1509.8(9)
_computing_cell_refinement 'CrystalClear-SM Expert 2.1 b28'
_computing_data_collection 'CrystalClear-SM Expert 2.1 b28 (Rigaku, 2013)'
_computing_data_reduction 'CrystalClear-SM Expert 2.1 b28'
_computing_molecular_graphics 'CrystalStructure 4.0'
_computing_publication_material 'CrystalStructure 4.0 (Rigaku, 2010)'
_computing_structure_refinement 'SHELXL97 (Sheldrick, 2008)'
_computing_structure_solution 'SHELXS97 (Sheldrick, 2008)'
_diffrn_ambient_temperature 100
_diffrn_detector_area_resol_mean 7.111
_diffrn_measured_fraction_theta_full 0.993
_diffrn_measured_fraction_theta_max 0.993
_diffrn_measurement_device_type 'Rigaku Saturn724'
_diffrn_measurement_method \w
_diffrn_radiation_type 'Mo K\a'
_diffrn_radiation_wavelength 0.71070
_diffrn_reflns_av_R_equivalents 0.0807
_diffrn_reflns_limit_h_max 7
_diffrn_reflns_limit_h_min -7
_diffrn_reflns_limit_k_max 13
_diffrn_reflns_limit_k_min -13
_diffrn_reflns_limit_l_max 26
_diffrn_reflns_limit_l_min -26
_diffrn_reflns_number 18053
_diffrn_reflns_theta_full 25.00
_diffrn_reflns_theta_max 25.00
_diffrn_standards_number 0
_exptl_absorpt_coefficient_mu 0.087
_exptl_absorpt_correction_T_max 0.988
_exptl_absorpt_correction_T_min 0.975
_exptl_absorpt_correction_type numerical
_exptl_absorpt_process_details 'NUMABS (Rigaku, 1999)'
_exptl_crystal_colour colorless
_exptl_crystal_density_diffrn 1.313
_exptl_crystal_density_method 'not measured'
_exptl_crystal_description prism
_exptl_crystal_F_000 640.00
_exptl_crystal_size_max 0.310
_exptl_crystal_size_mid 0.240
_exptl_crystal_size_min 0.140
_refine_diff_density_max 0.440
_refine_diff_density_min -0.410
_refine_ls_extinction_method none
_refine_ls_goodness_of_fit_ref 1.169
_refine_ls_hydrogen_treatment constr
_refine_ls_number_parameters 199
_refine_ls_number_reflns 2643
_refine_ls_number_restraints 0
_refine_ls_R_factor_gt 0.0501
_refine_ls_shift/su_max 0.000
_refine_ls_structure_factor_coef Fsqd
_refine_ls_weighting_details 'w = 1/[\s^2^(Fo^2^)+(0.0938P)^2^+0.1963P] where P=(Fo^2^+2Fc^2^)/3'
_refine_ls_weighting_scheme calc
_refine_ls_wR_factor_ref 0.1735
_reflns_number_gt 2129
_reflns_number_total 2644
_reflns_threshold_expression F^2^>2.0\s(F^2^)
_cod_data_source_file d1ob02505h2.cif
_cod_data_source_block INN-AS-DMAP
_cod_database_code 7158535

loop_
_symmetry_equiv_pos_site_id
_symmetry_equiv_pos_as_xyz
1 +X,+Y,+Z
2 -X,1/2+Y,1/2-Z
3 -X,-Y,-Z
4 +X,1/2-Y,1/2+Z

loop_
_atom_site_label
_atom_site_type_symbol
_atom_site_fract_x
_atom_site_fract_y
_atom_site_fract_z
_atom_site_U_iso_or_equiv
_atom_site_adp_type
_atom_site_occupancy
_atom_site_symmetry_multiplicity
_atom_site_calc_flag
_atom_site_refinement_flags
_atom_site_disorder_assembly
_atom_site_disorder_group
O1 O 0.2696(3) 0.96902(14) 0.58280(7) 0.0219(5) Uani 1.0 4 d . . .
O2 O 0.7845(3) 0.51041(14) 0.65835(7) 0.0214(5) Uani 1.0 4 d . . .
O3 O 0.3670(3) 0.55033(14) 0.55630(7) 0.0170(5) Uani 1.0 4 d . . .
C1 C 0.1557(5) 0.7939(3) 0.38345(10) 0.0235(6) Uani 1.0 4 d . . .
C2 C -0.0813(4) 0.7565(3) 0.47272(11) 0.0207(6) Uani 1.0 4 d . . .
C3 C 0.1536(4) 0.7780(2) 0.45192(10) 0.0162(6) Uani 1.0 4 d . . .
C4 C 0.2482(4) 0.8919(2) 0.48175(10) 0.0164(6) Uani 1.0 4 d . . .
C5 C 0.2850(4) 0.8804(2) 0.54927(10) 0.0152(6) Uani 1.0 4 d . . .
C6 C 0.3422(4) 0.7617(2) 0.57363(10) 0.0143(6) Uani 1.0 4 d . . .
C7 C 0.3374(4) 0.6649(2) 0.53679(10) 0.0145(6) Uani 1.0 4 d . . .
C8 C 0.2986(4) 0.6713(2) 0.46976(10) 0.0180(6) Uani 1.0 4 d . . .
C9 C 0.4077(4) 0.75622(19) 0.63953(10) 0.0138(6) Uani 1.0 4 d . . .
C10 C 0.4474(4) 0.62412(19) 0.65873(10) 0.0150(6) Uani 1.0 4 d . . .
C11 C 0.3303(4) 0.5323(2) 0.62029(10) 0.0161(6) Uani 1.0 4 d . . .
C12 C 0.6263(4) 0.8248(2) 0.65095(9) 0.0142(6) Uani 1.0 4 d . . .
C13 C 0.8049(4) 0.7285(2) 0.66275(10) 0.0149(6) Uani 1.0 4 d . . .
C14 C 0.6940(4) 0.6080(2) 0.65995(9) 0.0147(6) Uani 1.0 4 d . . .
C15 C 0.6362(4) 0.9045(2) 0.70909(10) 0.0182(6) Uani 1.0 4 d . . .
C16 C 0.8843(4) 0.9016(2) 0.72171(11) 0.0195(6) Uani 1.0 4 d . . .
C17 C 0.8918(4) 0.7634(2) 0.72779(10) 0.0177(6) Uani 1.0 4 d . . .
C18 C 0.7076(4) 0.7439(3) 0.77193(10) 0.0203(6) Uani 1.0 4 d . . .
C19 C 0.5567(4) 0.8273(3) 0.76119(10) 0.0199(6) Uani 1.0 4 d . . .
H1A H 0.3056 0.8064 0.3699 0.0282 Uiso 1.0 4 calc R . .
H1B H 0.0670 0.8640 0.3724 0.0282 Uiso 1.0 4 calc R . .
H1C H 0.0958 0.7215 0.3642 0.0282 Uiso 1.0 4 calc R . .
H2A H -0.1720 0.8254 0.4610 0.0248 Uiso 1.0 4 calc R . .
H2B H -0.0837 0.7474 0.5167 0.0248 Uiso 1.0 4 calc R . .
H2C H -0.1381 0.6830 0.4538 0.0248 Uiso 1.0 4 calc R . .
H4A H 0.3886 0.9114 0.4623 0.0196 Uiso 1.0 4 calc R . .
H4B H 0.1477 0.9601 0.4742 0.0196 Uiso 1.0 4 calc R . .
H8A H 0.2290 0.5954 0.4561 0.0215 Uiso 1.0 4 calc R . .
H8B H 0.4402 0.6786 0.4490 0.0215 Uiso 1.0 4 calc R . .
H9 H 0.2903 0.7922 0.6649 0.0165 Uiso 1.0 4 calc R . .
H10 H 0.3939 0.6149 0.7010 0.0180 Uiso 1.0 4 calc R . .
H11A H 0.3804 0.4506 0.6317 0.0193 Uiso 1.0 4 calc R . .
H11B H 0.1722 0.5371 0.6284 0.0193 Uiso 1.0 4 calc R . .
H12 H 0.6646 0.8742 0.6148 0.0170 Uiso 1.0 4 calc R . .
H13 H 0.9234 0.7341 0.6321 0.0179 Uiso 1.0 4 calc R . .
H15 H 0.5693 0.9864 0.7056 0.0218 Uiso 1.0 4 calc R . .
H16A H 0.9714 0.9321 0.6875 0.0234 Uiso 1.0 4 calc R . .
H16B H 0.9256 0.9439 0.7594 0.0234 Uiso 1.0 4 calc R . .
H17 H 1.0357 0.7282 0.7396 0.0213 Uiso 1.0 4 calc R . .
H18 H 0.7011 0.6829 0.8020 0.0243 Uiso 1.0 4 calc R . .
H19 H 0.4235 0.8369 0.7822 0.0239 Uiso 1.0 4 calc R . .

loop_
_atom_site_aniso_label
_atom_site_aniso_U_11
_atom_site_aniso_U_22
_atom_site_aniso_U_33
_atom_site_aniso_U_12
_atom_site_aniso_U_13
_atom_site_aniso_U_23
O1 0.0302(10) 0.0152(9) 0.0204(9) 0.0032(7) -0.0044(8) -0.0034(7)
O2 0.0205(9) 0.0192(10) 0.0246(10) 0.0052(8) -0.0028(7) 0.0005(7)
O3 0.0248(10) 0.0140(9) 0.0123(9) 0.0029(7) -0.0029(7) -0.0000(7)
C1 0.0335(15) 0.0222(14) 0.0149(13) 0.0041(12) -0.0048(11) 0.0001(10)
C2 0.0191(13) 0.0215(13) 0.0215(13) 0.0020(10) -0.0059(11) -0.0002(10)
C3 0.0200(13) 0.0164(13) 0.0123(12) 0.0008(10) -0.0049(10) 0.0015(9)
C4 0.0195(12) 0.0155(12) 0.0141(12) 0.0026(10) -0.0009(10) 0.0022(10)
C5 0.0123(12) 0.0161(13) 0.0172(12) -0.0019(10) -0.0012(10) -0.0012(10)
C6 0.0120(12) 0.0171(13) 0.0138(12) 0.0008(9) -0.0022(10) 0.0012(10)
C7 0.0124(11) 0.0142(12) 0.0169(12) 0.0014(9) -0.0016(10) 0.0016(10)
C8 0.0199(13) 0.0185(13) 0.0155(12) 0.0022(10) -0.0019(10) -0.0024(10)
C9 0.0135(12) 0.0154(12) 0.0124(11) 0.0001(9) 0.0014(9) 0.0004(10)
C10 0.0179(12) 0.0159(12) 0.0111(11) 0.0019(10) -0.0005(10) 0.0000(9)
C11 0.0182(12) 0.0166(12) 0.0135(12) 0.0004(10) -0.0027(10) 0.0016(10)
C12 0.0157(12) 0.0148(12) 0.0120(11) 0.0015(10) 0.0005(10) -0.0004(9)
C13 0.0150(12) 0.0183(13) 0.0115(12) -0.0007(10) 0.0009(10) 0.0004(9)
C14 0.0173(12) 0.0196(13) 0.0072(10) 0.0017(10) 0.0008(9) -0.0000(9)
C15 0.0203(13) 0.0170(12) 0.0172(12) 0.0008(10) -0.0027(10) -0.0055(10)
C16 0.0208(13) 0.0198(13) 0.0179(12) -0.0028(10) -0.0016(10) -0.0038(10)
C17 0.0159(12) 0.0221(13) 0.0152(12) -0.0014(10) -0.0048(10) -0.0002(10)
C18 0.0246(13) 0.0262(14) 0.0100(11) -0.0064(11) -0.0020(10) -0.0029(10)
C19 0.0188(13) 0.0295(14) 0.0114(11) -0.0024(11) 0.0000(10) -0.0075(10)

loop_
_atom_type_symbol
_atom_type_description
_atom_type_scat_dispersion_real
_atom_type_scat_dispersion_imag
_atom_type_scat_source
C C 0.0033 0.0016
;
International Tables for Crystallography
(1992, Vol. C, Tables 4.2.6.8 and 6.1.1.4)
;
H H 0.0000 0.0000
;
International Tables for Crystallography
(1992, Vol. C, Table 6.1.1.4)
;
O O 0.0106 0.0060
;
International Tables for Crystallography
(1992, Vol. C, Tables 4.2.6.8 and 6.1.1.4)
;

loop_
_geom_angle_atom_site_label_1
_geom_angle_atom_site_label_2
_geom_angle_atom_site_label_3
_geom_angle
_geom_angle_publ_flag
_geom_angle_site_symmetry_1
_geom_angle_site_symmetry_2
_geom_angle_site_symmetry_3
C7 O3 C11 114.84(17) yes . . .
C1 C3 C2 109.19(19) yes . . .
C1 C3 C4 109.07(19) yes . . .
C1 C3 C8 109.76(19) yes . . .
C2 C3 C4 110.58(19) yes . . .
C2 C3 C8 110.43(19) yes . . .
C4 C3 C8 107.79(18) yes . . .
C3 C4 C5 114.15(19) yes . . .
O1 C5 C4 121.0(2) yes . . .
O1 C5 C6 120.8(2) yes . . .
C4 C5 C6 118.21(19) yes . . .
C5 C6 C7 119.2(2) yes . . .
C5 C6 C9 116.97(19) yes . . .
C7 C6 C9 123.8(2) yes . . .
O3 C7 C6 123.4(2) yes . . .
O3 C7 C8 112.33(19) yes . . .
C6 C7 C8 124.2(2) yes . . .
C3 C8 C7 112.35(19) yes . . .
C6 C9 C10 110.15(18) yes . . .
C6 C9 C12 111.15(18) yes . . .
C10 C9 C12 106.42(18) yes . . .
C9 C10 C11 114.25(19) yes . . .
C9 C10 C14 105.72(18) yes . . .
C11 C10 C14 113.69(19) yes . . .
O3 C11 C10 112.55(18) yes . . .
C9 C12 C13 107.39(18) yes . . .
C9 C12 C15 116.00(18) yes . . .
C13 C12 C15 103.04(17) yes . . .
C12 C13 C14 106.55(18) yes . . .
C12 C13 C17 102.74(17) yes . . .
C14 C13 C17 113.96(18) yes . . .
O2 C14 C10 123.8(2) yes . . .
O2 C14 C13 125.8(2) yes . . .
C10 C14 C13 110.32(19) yes . . .
C12 C15 C16 99.87(18) yes . . .
C12 C15 C19 107.23(19) yes . . .
C16 C15 C19 99.86(18) yes . . .
C15 C16 C17 93.73(18) yes . . .
C13 C17 C16 98.84(18) yes . . .
C13 C17 C18 107.69(19) yes . . .
C16 C17 C18 100.15(19) yes . . .
C17 C18 C19 107.9(2) yes . . .
C15 C19 C18 107.5(2) yes . . .

loop_
_geom_bond_atom_site_label_1
_geom_bond_atom_site_label_2
_geom_bond_distance
_geom_bond_publ_flag
_geom_bond_site_symmetry_1
_geom_bond_site_symmetry_2
O1 C5 1.236(3) yes . .
O2 C14 1.218(3) yes . .
O3 C7 1.354(3) yes . .
O3 C11 1.451(3) yes . .
C1 C3 1.528(4) yes . .
C2 C3 1.536(4) yes . .
C3 C4 1.538(4) yes . .
C3 C8 1.531(4) yes . .
C4 C5 1.518(4) yes . .
C5 C6 1.465(4) yes . .
C6 C7 1.349(4) yes . .
C6 C9 1.514(4) yes . .
C7 C8 1.505(4) yes . .
C9 C10 1.544(3) yes . .
C9 C12 1.562(3) yes . .
C10 C11 1.508(4) yes . .
C10 C14 1.526(4) yes . .
C12 C13 1.552(3) yes . .
C12 C15 1.564(3) yes . .
C13 C14 1.501(4) yes . .
C13 C17 1.582(4) yes . .
C15 C16 1.549(4) yes . .
C15 C19 1.520(4) yes . .
C16 C17 1.540(4) yes . .
C17 C18 1.515(4) yes . .
C18 C19 1.330(4) yes . .
